data_7022968
loop_
_publ_author_name
'Gowda, Ravikumar R.'
'Chen, Eugene Y.-X.'

_publ_section_title
;
 Chiral and achiral (imino)phenoxy-based cationic group 4 non-metallocene
 complexes as catalysts for polymerization of renewable
 \a-methylene-\g-butyrolactones.
;
_journal_issue 25
_journal_name_full 'Dalton transactions (Cambridge, England : 2003)'
_journal_page_first 9263
_journal_page_last 9273
_journal_paper_doi 10.1039/c3dt50430a
_journal_volume 42
_journal_year 2013
_chemical_formula_sum 'C70 H67 B F15 N O2 Zr'
_chemical_formula_weight 1341.28
_chemical_name_systematic
;
?
;
_space_group_IT_number 2
_symmetry_cell_setting triclinic
_symmetry_space_group_name_Hall '-P 1'
_symmetry_space_group_name_H-M 'P -1'
_atom_sites_solution_hydrogens geom
_atom_sites_solution_primary direct
_atom_sites_solution_secondary difmap
_audit_creation_method SHELXL-97
_cell_angle_alpha 86.967(2)
_cell_angle_beta 75.119(2)
_cell_angle_gamma 73.850(2)
_cell_formula_units_Z 2
_cell_length_a 10.9985(4)
_cell_length_b 15.8569(6)
_cell_length_c 20.4970(8)
_cell_measurement_reflns_used 9966
_cell_measurement_temperature 120(2)
_cell_measurement_theta_max 30.47
_cell_measurement_theta_min 2.46
_cell_volume 3317.8(2)
_computing_cell_refinement 'Bruker APEX2 (Bruker, 2009)'
_computing_data_collection 'Bruker APEX2 (Bruker, 2009)'
_computing_data_reduction 'Bruker APEX2 (Bruker, 2009)'
_computing_molecular_graphics 'SHELXTL (Sheldrick, 2008)'
_computing_publication_material 'SHELXTL (Sheldrick, 2008)'
_computing_structure_refinement 'SHELXTL (Sheldrick, 2008)'
_computing_structure_solution 'SHELXTL (Sheldrick, 2008)'
_diffrn_ambient_temperature 120(2)
_diffrn_measured_fraction_theta_full 0.974
_diffrn_measured_fraction_theta_max 0.974
_diffrn_measurement_device_type 'Bruker APEX-II CCD'
_diffrn_measurement_method '\f and \w scans'
_diffrn_radiation_monochromator graphite
_diffrn_radiation_source 'fine-focus sealed tube'
_diffrn_radiation_type MoK\a
_diffrn_radiation_wavelength 0.71073
_diffrn_reflns_av_R_equivalents 0.0326
_diffrn_reflns_av_sigmaI/netI 0.0499
_diffrn_reflns_limit_h_max 15
_diffrn_reflns_limit_h_min -15
_diffrn_reflns_limit_k_max 20
_diffrn_reflns_limit_k_min -22
_diffrn_reflns_limit_l_max 28
_diffrn_reflns_limit_l_min -29
_diffrn_reflns_number 81935
_diffrn_reflns_theta_full 30.55
_diffrn_reflns_theta_max 30.55
_diffrn_reflns_theta_min 1.67
_exptl_absorpt_coefficient_mu 0.252
_exptl_absorpt_correction_T_max 0.9598
_exptl_absorpt_correction_T_min 0.8873
_exptl_absorpt_correction_type multi-scan
_exptl_absorpt_process_details 'SCALE (Bruker, 2009)'
_exptl_crystal_colour orange
_exptl_crystal_density_diffrn 1.343
_exptl_crystal_density_meas ?
_exptl_crystal_density_method 'not measured'
_exptl_crystal_description block
_exptl_crystal_F_000 1380
_exptl_crystal_size_max 0.49
_exptl_crystal_size_mid 0.22
_exptl_crystal_size_min 0.16
_platon_squeeze_details
;
;
_refine_diff_density_max 0.943
_refine_diff_density_min -0.651
_refine_diff_density_rms 0.075
_refine_ls_extinction_method none
_refine_ls_goodness_of_fit_ref 1.056
_refine_ls_hydrogen_treatment constr
_refine_ls_matrix_type full
_refine_ls_number_parameters 830
_refine_ls_number_reflns 19831
_refine_ls_number_restraints 0
_refine_ls_restrained_S_all 1.056
_refine_ls_R_factor_all 0.0854
_refine_ls_R_factor_gt 0.0580
_refine_ls_shift/su_max 0.001
_refine_ls_shift/su_mean 0.000
_refine_ls_structure_factor_coef Fsqd
_refine_ls_weighting_details 'calc w=1/[\s^2^(Fo^2^)+(0.0457P)^2^+3.8796P] where P=(Fo^2^+2Fc^2^)/3'
_refine_ls_weighting_scheme calc
_refine_ls_wR_factor_gt 0.1282
_refine_ls_wR_factor_ref 0.1368
_reflns_number_gt 14598
_reflns_number_total 19831
_reflns_threshold_expression >2sigma(I)
_cod_data_source_file c3dt50430a.txt
_cod_data_source_block ec75
_cod_depositor_comments
;
The following automatic conversions were performed:

'_symmetry_cell_setting' value 'Triclinic' changed to 'triclinic'
according to /home/saulius/struct/CIF-dictionaries/cif_core.dic
dictionary named 'cif_core.dic' version 2.4.2 from 2011-04-26.

Automatic conversion script
Id: cif_fix_values 1891 2012-01-12 08:04:46Z andrius 

The following automatic conversions were performed:

'_exptl_crystal_density_meas' value 'not measured' was changed to '?'
- the value is perceived as not measured.

Automatic conversion script
Id: cif_fix_values 3008 2015-01-20 13:52:24Z robertas 
;
_cod_database_code 7022968

loop_
_symmetry_equiv_pos_as_xyz
'x, y, z'
'-x, -y, -z'

loop_
_atom_site_label
_atom_site_type_symbol
_atom_site_fract_x
_atom_site_fract_y
_atom_site_fract_z
_atom_site_U_iso_or_equiv
_atom_site_adp_type
_atom_site_occupancy
_atom_site_symmetry_multiplicity
_atom_site_calc_flag
_atom_site_refinement_flags
_atom_site_disorder_assembly
_atom_site_disorder_group
Zr1 Zr 0.931815(19) 0.650897(16) 0.683668(11) 0.02322(6) Uani 1 1 d . A .
O1 O 0.91744(14) 0.53579(11) 0.71983(8) 0.0230(3) Uani 1 1 d . . .
N1 N 1.00392(16) 0.64850(13) 0.77984(10) 0.0218(4) Uani 1 1 d . . .
C1 C 0.89797(19) 0.49149(15) 0.77787(11) 0.0207(4) Uani 1 1 d . . .
C2 C 0.8529(2) 0.41571(15) 0.78350(11) 0.0220(4) Uani 1 1 d . . .
C3 C 0.8285(2) 0.38021(16) 0.84713(12) 0.0253(5) Uani 1 1 d . . .
H3A H 0.7938 0.3310 0.8522 0.030 Uiso 1 1 calc R . .
C4 C 0.8510(2) 0.41141(17) 0.90504(12) 0.0265(5) Uani 1 1 d . . .
C5 C 0.9005(2) 0.48290(16) 0.89667(11) 0.0249(5) Uani 1 1 d . . .
H5A H 0.9196 0.5050 0.9339 0.030 Uiso 1 1 calc R . .
C6 C 0.9233(2) 0.52400(15) 0.83390(11) 0.0214(4) Uani 1 1 d . . .
C7 C 0.8345(2) 0.37404(16) 0.72209(12) 0.0258(5) Uani 1 1 d . . .
C8 C 0.9673(2) 0.34704(18) 0.66927(13) 0.0331(6) Uani 1 1 d . . .
H8A H 0.9992 0.3989 0.6562 0.050 Uiso 1 1 calc R . .
H8B H 0.9565 0.3213 0.6294 0.050 Uiso 1 1 calc R . .
H8C H 1.0305 0.3037 0.6886 0.050 Uiso 1 1 calc R . .
C9 C 0.7881(3) 0.29128(18) 0.74089(14) 0.0364(6) Uani 1 1 d . . .
H9A H 0.7037 0.3066 0.7746 0.055 Uiso 1 1 calc R . .
H9B H 0.8526 0.2481 0.7596 0.055 Uiso 1 1 calc R . .
H9C H 0.7782 0.2662 0.7005 0.055 Uiso 1 1 calc R . .
C10 C 0.7305(2) 0.43874(18) 0.69230(13) 0.0309(5) Uani 1 1 d . . .
H10A H 0.6472 0.4549 0.7268 0.046 Uiso 1 1 calc R . .
H10B H 0.7192 0.4109 0.6535 0.046 Uiso 1 1 calc R . .
H10C H 0.7589 0.4916 0.6776 0.046 Uiso 1 1 calc R . .
C11 C 0.8211(3) 0.36542(19) 0.97210(13) 0.0339(6) Uani 1 1 d . . .
C12 C 0.8715(3) 0.3992(2) 1.02596(13) 0.0386(6) Uani 1 1 d . . .
H12A H 0.9667 0.3885 1.0105 0.058 Uiso 1 1 calc R . .
H12B H 0.8498 0.3683 1.0682 0.058 Uiso 1 1 calc R . .
H12C H 0.8303 0.4624 1.0336 0.058 Uiso 1 1 calc R . .
C13 C 0.6721(3) 0.3836(3) 0.99876(15) 0.0531(9) Uani 1 1 d . . .
H13A H 0.6368 0.3624 0.9656 0.080 Uiso 1 1 calc R . .
H13B H 0.6325 0.4469 1.0063 0.080 Uiso 1 1 calc R . .
H13C H 0.6521 0.3532 1.0414 0.080 Uiso 1 1 calc R . .
C14 C 0.8860(4) 0.2654(2) 0.96251(16) 0.0530(8) Uani 1 1 d . . .
H14A H 0.9808 0.2546 0.9451 0.080 Uiso 1 1 calc R . .
H14B H 0.8510 0.2417 0.9304 0.080 Uiso 1 1 calc R . .
H14C H 0.8672 0.2367 1.0060 0.080 Uiso 1 1 calc R . .
C15 C 0.9832(2) 0.59504(15) 0.82903(11) 0.0230(4) Uani 1 1 d . . .
H15A H 1.0116 0.6041 0.8675 0.028 Uiso 1 1 calc R . .
C16 C 1.0843(2) 0.70320(15) 0.79092(12) 0.0230(4) Uani 1 1 d . . .
C17 C 1.2210(2) 0.67174(17) 0.76577(13) 0.0283(5) Uani 1 1 d . . .
C18 C 1.2971(2) 0.72135(19) 0.78157(15) 0.0372(6) Uani 1 1 d . . .
H18A H 1.3896 0.7021 0.7656 0.045 Uiso 1 1 calc R . .
C19 C 1.2403(3) 0.7978(2) 0.81986(16) 0.0419(7) Uani 1 1 d . . .
H19A H 1.2941 0.8297 0.8307 0.050 Uiso 1 1 calc R . .
C20 C 1.1063(3) 0.82817(18) 0.84259(15) 0.0381(6) Uani 1 1 d . . .
H20A H 1.0688 0.8815 0.8682 0.046 Uiso 1 1 calc R . .
C21 C 1.0247(2) 0.78157(16) 0.82840(13) 0.0283(5) Uani 1 1 d . . .
C22 C 1.2852(2) 0.58670(18) 0.72475(14) 0.0351(6) Uani 1 1 d . . .
H22A H 1.2183 0.5739 0.7046 0.042 Uiso 1 1 calc R . .
C23 C 1.4012(3) 0.5946(2) 0.66629(16) 0.0471(7) Uani 1 1 d . . .
H23A H 1.3716 0.6436 0.6378 0.071 Uiso 1 1 calc R . .
H23B H 1.4360 0.5400 0.6392 0.071 Uiso 1 1 calc R . .
H23C H 1.4698 0.6051 0.6846 0.071 Uiso 1 1 calc R . .
C24 C 1.3269(3) 0.5102(2) 0.77041(18) 0.0515(8) Uani 1 1 d . . .
H24A H 1.2510 0.5062 0.8067 0.077 Uiso 1 1 calc R . .
H24B H 1.3943 0.5202 0.7900 0.077 Uiso 1 1 calc R . .
H24C H 1.3620 0.4553 0.7437 0.077 Uiso 1 1 calc R . .
C25 C 0.8775(2) 0.81557(17) 0.85581(15) 0.0334(6) Uani 1 1 d . . .
H25A H 0.8355 0.7841 0.8309 0.040 Uiso 1 1 calc R . .
C26 C 0.8281(3) 0.91401(18) 0.84401(17) 0.0429(7) Uani 1 1 d . . .
H26A H 0.8552 0.9256 0.7958 0.064 Uiso 1 1 calc R . .
H26B H 0.8650 0.9468 0.8694 0.064 Uiso 1 1 calc R . .
H26C H 0.7324 0.9327 0.8593 0.064 Uiso 1 1 calc R . .
C27 C 0.8362(3) 0.7955(2) 0.93057(16) 0.0444(7) Uani 1 1 d . . .
H27A H 0.8684 0.7323 0.9371 0.067 Uiso 1 1 calc R . .
H27B H 0.7406 0.8137 0.9462 0.067 Uiso 1 1 calc R . .
H27C H 0.8732 0.8275 0.9565 0.067 Uiso 1 1 calc R . .
C28 C 0.7141(2) 0.69772(17) 0.68830(11) 0.0254(5) Uani 1 1 d . . .
H28A H 0.6945 0.7495 0.6597 0.030 Uiso 1 1 calc R . .
H28B H 0.6833 0.6506 0.6737 0.030 Uiso 1 1 calc R . .
C29 C 0.65341(18) 0.72071(15) 0.76083(11) 0.0222(4) Uani 1 1 d . . .
C30 C 0.6104(2) 0.80808(17) 0.78508(13) 0.0287(5) Uani 1 1 d . . .
H30A H 0.6195 0.8543 0.7544 0.034 Uiso 1 1 calc R . .
C31 C 0.5550(2) 0.82749(19) 0.85330(14) 0.0368(6) Uani 1 1 d . . .
H31A H 0.5242 0.8870 0.8685 0.044 Uiso 1 1 calc R . .
C32 C 0.5441(2) 0.7617(2) 0.89932(13) 0.0396(7) Uani 1 1 d . . .
H32A H 0.5074 0.7756 0.9460 0.047 Uiso 1 1 calc R . .
C33 C 0.5871(2) 0.6750(2) 0.87672(13) 0.0371(6) Uani 1 1 d . . .
H33A H 0.5810 0.6291 0.9080 0.045 Uiso 1 1 calc R . .
C34 C 0.6390(2) 0.65541(17) 0.80850(12) 0.0277(5) Uani 1 1 d . . .
H34A H 0.6657 0.5958 0.7936 0.033 Uiso 1 1 calc R . .
C35 C 1.0913(2) 0.5979(2) 0.59027(13) 0.0432(7) Uani 1 1 d . . .
H35A H 1.1546 0.6331 0.5752 0.052 Uiso 1 1 calc R . .
H35B H 1.1358 0.5345 0.5912 0.052 Uiso 1 1 calc R . .
C36 C 0.9831(2) 0.6188(2) 0.55712(12) 0.0378(6) Uani 1 1 d . . .
C37 C 0.9038(3) 0.5618(2) 0.56160(13) 0.0401(7) Uani 1 1 d . . .
H37A H 0.9278 0.5056 0.5807 0.048 Uiso 1 1 calc R . .
C38 C 0.7901(3) 0.5864(2) 0.53843(13) 0.0434(7) Uani 1 1 d . . .
H38A H 0.7390 0.5464 0.5406 0.052 Uiso 1 1 calc R . .
C39 C 0.7520(3) 0.6690(2) 0.51231(14) 0.0468(8) Uani 1 1 d . . .
H39A H 0.6739 0.6862 0.4974 0.056 Uiso 1 1 calc R . .
C40 C 0.8279(3) 0.7264(2) 0.50793(14) 0.0460(7) Uani 1 1 d . . .
H40A H 0.8021 0.7829 0.4896 0.055 Uiso 1 1 calc R . .
C41 C 0.9409(3) 0.7020(2) 0.52997(13) 0.0408(7) Uani 1 1 d . . .
H41A H 0.9916 0.7425 0.5267 0.049 Uiso 1 1 calc R . .
O2 O 0.96062(17) 0.78612(13) 0.66469(10) 0.0365(4) Uani 1 1 d . . .
C42 C 1.1022(8) 0.7907(8) 0.6336(6) 0.029(2) Uani 0.404(17) 1 d P A 1
H42A H 1.1601 0.7667 0.6639 0.035 Uiso 0.404(17) 1 calc PR A 1
H42B H 1.1400 0.7603 0.5890 0.035 Uiso 0.404(17) 1 calc PR A 1
C43 C 1.0759(10) 0.8882(7) 0.6277(8) 0.041(3) Uani 0.404(17) 1 d P A 1
H43A H 1.1490 0.9043 0.5949 0.050 Uiso 0.404(17) 1 calc PR A 1
H43B H 1.0619 0.9164 0.6720 0.050 Uiso 0.404(17) 1 calc PR A 1
C42A C 1.0758(7) 0.8189(5) 0.6590(5) 0.0310(15) Uani 0.596(17) 1 d P A 2
H42C H 1.1564 0.7697 0.6536 0.037 Uiso 0.596(17) 1 calc PR A 2
H42D H 1.0651 0.8544 0.6995 0.037 Uiso 0.596(17) 1 calc PR A 2
C43A C 1.0812(6) 0.8745(5) 0.5971(4) 0.0357(15) Uani 0.596(17) 1 d P A 2
H43C H 1.1285 0.9188 0.5985 0.043 Uiso 0.596(17) 1 calc PR A 2
H43D H 1.1242 0.8379 0.5555 0.043 Uiso 0.596(17) 1 calc PR A 2
C44 C 0.9410(3) 0.9168(2) 0.60075(17) 0.0440(7) Uani 1 1 d . . .
H44A H 0.8991 0.9808 0.6052 0.053 Uiso 1 1 calc R A 1
H44B H 0.9566 0.8969 0.5536 0.053 Uiso 1 1 calc R A 1
C45 C 0.8637(3) 0.86561(19) 0.65079(15) 0.0396(6) Uani 1 1 d . A .
H45A H 0.8166 0.9007 0.6928 0.047 Uiso 1 1 calc R . .
H45B H 0.7992 0.8496 0.6315 0.047 Uiso 1 1 calc R . .
B1 B 0.4156(2) 0.15142(19) 0.72442(14) 0.0256(5) Uani 1 1 d . . .
C46 C 0.2738(2) 0.13946(16) 0.71949(13) 0.0287(5) Uani 1 1 d . . .
C47 C 0.2400(2) 0.13453(16) 0.65971(14) 0.0302(5) Uani 1 1 d . . .
C48 C 0.1307(3) 0.10882(17) 0.65521(17) 0.0423(7) Uani 1 1 d . . .
C49 C 0.0496(3) 0.0879(2) 0.7130(2) 0.0496(8) Uani 1 1 d . . .
C50 C 0.0782(3) 0.0904(2) 0.77358(19) 0.0494(8) Uani 1 1 d . . .
C51 C 0.1889(3) 0.11459(19) 0.77590(16) 0.0396(6) Uani 1 1 d . . .
C52 C 0.4018(2) 0.20827(16) 0.79307(12) 0.0266(5) Uani 1 1 d . . .
C53 C 0.2900(2) 0.27159(18) 0.82711(13) 0.0306(5) Uani 1 1 d . . .
C54 C 0.2832(3) 0.32133(19) 0.88212(13) 0.0347(6) Uani 1 1 d . . .
C55 C 0.3921(3) 0.31104(19) 0.90581(13) 0.0370(6) Uani 1 1 d . . .
C56 C 0.5054(3) 0.25169(19) 0.87374(14) 0.0356(6) Uani 1 1 d . . .
C57 C 0.5084(2) 0.20260(18) 0.81946(13) 0.0311(5) Uani 1 1 d . . .
C58 C 0.4797(2) 0.21168(16) 0.66329(12) 0.0252(5) Uani 1 1 d . . .
C59 C 0.6117(2) 0.19760(19) 0.63103(14) 0.0351(6) Uani 1 1 d . . .
C60 C 0.6612(3) 0.2546(2) 0.58453(15) 0.0460(8) Uani 1 1 d . . .
C61 C 0.5806(3) 0.3301(2) 0.56837(14) 0.0461(7) Uani 1 1 d . . .
C62 C 0.4494(3) 0.34905(19) 0.59947(14) 0.0379(6) Uani 1 1 d . . .
C63 C 0.4038(2) 0.29072(17) 0.64519(13) 0.0296(5) Uani 1 1 d . . .
C64 C 0.5031(2) 0.04740(17) 0.72675(13) 0.0308(5) Uani 1 1 d . . .
H64A H 0.5957 0.0463 0.7210 0.037 Uiso 1 1 calc R . .
H64B H 0.4723 0.0242 0.7719 0.037 Uiso 1 1 calc R . .
C65 C 0.4964(2) -0.01277(17) 0.67405(14) 0.0330(6) Uani 1 1 d . . .
C66 C 0.5692(3) -0.01507(19) 0.60768(15) 0.0448(7) Uani 1 1 d . . .
H66A H 0.6267 0.0213 0.5950 0.054 Uiso 1 1 calc R . .
C67 C 0.5597(4) -0.0695(2) 0.55933(18) 0.0597(10) Uani 1 1 d . . .
H67A H 0.6101 -0.0696 0.5141 0.072 Uiso 1 1 calc R . .
C68 C 0.4778(4) -0.1233(2) 0.5766(2) 0.0657(12) Uani 1 1 d . . .
H68A H 0.4712 -0.1603 0.5434 0.079 Uiso 1 1 calc R . .
C69 C 0.4054(3) -0.1232(2) 0.6423(2) 0.0548(9) Uani 1 1 d . . .
H69A H 0.3496 -0.1607 0.6547 0.066 Uiso 1 1 calc R . .
C70 C 0.4139(3) -0.06818(18) 0.69049(17) 0.0415(7) Uani 1 1 d . . .
H70A H 0.3627 -0.0681 0.7355 0.050 Uiso 1 1 calc R . .
F1 F -0.05756(18) 0.06431(14) 0.70903(14) 0.0737(7) Uani 1 1 d . . .
F2 F -0.00005(19) 0.06975(15) 0.83074(12) 0.0731(7) Uani 1 1 d . . .
F3 F 0.21286(18) 0.11126(13) 0.83736(9) 0.0535(5) Uani 1 1 d . . .
F4 F 0.62546(14) 0.14649(11) 0.79101(9) 0.0432(4) Uani 1 1 d . . .
F5 F 0.61395(17) 0.24087(13) 0.89610(9) 0.0519(5) Uani 1 1 d . . .
F6 F 0.17190(16) 0.38108(12) 0.91199(9) 0.0508(5) Uani 1 1 d . . .
F7 F 0.17729(14) 0.28828(11) 0.80766(8) 0.0419(4) Uani 1 1 d . . .
F8 F 0.70207(14) 0.12578(13) 0.64414(10) 0.0507(5) Uani 1 1 d . . .
F9 F 0.27407(14) 0.31579(10) 0.67381(8) 0.0379(4) Uani 1 1 d . . .
F10 F 0.79132(18) 0.23433(17) 0.55585(10) 0.0709(6) Uani 1 1 d . . .
F11 F 0.6284(2) 0.38527(16) 0.52408(10) 0.0720(6) Uani 1 1 d . . .
F12 F 0.3675(2) 0.42404(12) 0.58503(10) 0.0536(5) Uani 1 1 d . . .
F13 F 0.38668(18) 0.35979(13) 0.95896(9) 0.0524(5) Uani 1 1 d . . .
F14 F 0.10588(18) 0.10503(12) 0.59451(11) 0.0570(5) Uani 1 1 d . . .
F15 F 0.31563(15) 0.15309(10) 0.60073(8) 0.0362(3) Uani 1 1 d . . .

loop_
_atom_site_aniso_label
_atom_site_aniso_U_11
_atom_site_aniso_U_22
_atom_site_aniso_U_33
_atom_site_aniso_U_23
_atom_site_aniso_U_13
_atom_site_aniso_U_12
Zr1 0.01348(9) 0.03565(13) 0.02189(11) 0.00077(9) -0.00690(7) -0.00671(8)
O1 0.0182(7) 0.0308(9) 0.0217(7) -0.0029(6) -0.0072(6) -0.0068(6)
N1 0.0124(7) 0.0276(10) 0.0281(10) -0.0018(8) -0.0087(7) -0.0063(7)
C1 0.0136(9) 0.0271(11) 0.0222(10) -0.0024(9) -0.0060(8) -0.0050(8)
C2 0.0170(9) 0.0281(12) 0.0234(10) -0.0052(9) -0.0073(8) -0.0068(8)
C3 0.0223(10) 0.0290(12) 0.0311(12) -0.0017(10) -0.0098(9) -0.0142(9)
C4 0.0238(10) 0.0357(13) 0.0261(11) 0.0017(10) -0.0107(9) -0.0139(9)
C5 0.0238(10) 0.0331(13) 0.0238(11) -0.0025(9) -0.0101(9) -0.0131(9)
C6 0.0176(9) 0.0267(11) 0.0235(10) -0.0023(9) -0.0077(8) -0.0087(8)
C7 0.0237(10) 0.0297(12) 0.0269(11) -0.0083(9) -0.0089(9) -0.0080(9)
C8 0.0271(12) 0.0345(14) 0.0347(13) -0.0150(11) -0.0053(10) -0.0029(10)
C9 0.0401(14) 0.0387(15) 0.0385(14) -0.0098(12) -0.0145(11) -0.0177(12)
C10 0.0236(11) 0.0416(14) 0.0312(12) -0.0108(11) -0.0129(9) -0.0072(10)
C11 0.0400(14) 0.0462(16) 0.0279(12) 0.0043(11) -0.0147(11) -0.0268(12)
C12 0.0472(15) 0.0574(18) 0.0258(12) 0.0074(12) -0.0157(11) -0.0329(14)
C13 0.0454(17) 0.096(3) 0.0323(14) 0.0061(16) -0.0082(13) -0.0457(18)
C14 0.086(2) 0.0460(18) 0.0403(16) 0.0108(14) -0.0309(17) -0.0264(17)
C15 0.0178(9) 0.0292(12) 0.0259(11) -0.0027(9) -0.0091(8) -0.0085(8)
C16 0.0190(10) 0.0266(12) 0.0303(11) 0.0045(9) -0.0141(9) -0.0109(8)
C17 0.0185(10) 0.0369(14) 0.0341(13) 0.0037(10) -0.0125(9) -0.0104(9)
C18 0.0203(11) 0.0480(16) 0.0518(16) 0.0055(13) -0.0167(11) -0.0167(11)
C19 0.0331(13) 0.0477(17) 0.0598(19) 0.0038(14) -0.0230(13) -0.0249(12)
C20 0.0354(13) 0.0346(14) 0.0552(17) -0.0013(12) -0.0214(12) -0.0174(11)
C21 0.0220(10) 0.0293(12) 0.0396(13) 0.0024(10) -0.0151(10) -0.0102(9)
C22 0.0172(10) 0.0436(15) 0.0454(15) -0.0046(12) -0.0092(10) -0.0077(10)
C23 0.0244(12) 0.063(2) 0.0502(18) -0.0025(15) -0.0019(12) -0.0116(13)
C24 0.0370(15) 0.0409(17) 0.067(2) 0.0006(15) -0.0045(14) -0.0020(13)
C25 0.0225(11) 0.0283(13) 0.0519(16) -0.0042(11) -0.0130(11) -0.0071(9)
C26 0.0340(14) 0.0285(14) 0.067(2) -0.0049(13) -0.0188(13) -0.0039(11)
C27 0.0318(14) 0.0429(17) 0.0550(18) -0.0050(14) -0.0060(13) -0.0081(12)
C28 0.0153(9) 0.0377(13) 0.0240(11) -0.0016(10) -0.0079(8) -0.0057(9)
C29 0.0086(8) 0.0329(12) 0.0263(11) -0.0028(9) -0.0068(8) -0.0046(8)
C30 0.0177(10) 0.0303(13) 0.0365(13) -0.0021(10) -0.0042(9) -0.0059(9)
C31 0.0226(11) 0.0454(16) 0.0399(15) -0.0165(12) -0.0019(10) -0.0078(11)
C32 0.0225(11) 0.065(2) 0.0268(12) -0.0082(13) 0.0008(10) -0.0097(12)
C33 0.0210(11) 0.0523(17) 0.0313(13) 0.0091(12) -0.0004(10) -0.0065(11)
C34 0.0157(9) 0.0313(13) 0.0334(13) -0.0009(10) -0.0031(9) -0.0047(9)
C35 0.0189(11) 0.072(2) 0.0292(13) 0.0025(13) 0.0009(10) -0.0031(12)
C36 0.0260(12) 0.0596(18) 0.0189(11) -0.0033(12) 0.0009(9) -0.0026(12)
C37 0.0332(13) 0.0543(18) 0.0224(12) -0.0069(12) -0.0007(10) 0.0002(12)
C38 0.0399(15) 0.063(2) 0.0252(13) -0.0130(13) -0.0058(11) -0.0113(14)
C39 0.0400(15) 0.068(2) 0.0273(13) -0.0103(14) -0.0169(11) 0.0032(14)
C40 0.0532(18) 0.0575(19) 0.0236(13) -0.0009(13) -0.0165(12) -0.0026(15)
C41 0.0376(14) 0.0602(19) 0.0208(12) 0.0028(12) -0.0053(10) -0.0096(13)
O2 0.0292(9) 0.0471(11) 0.0428(11) 0.0166(9) -0.0195(8) -0.0194(8)
C42 0.018(3) 0.034(5) 0.034(5) 0.005(3) -0.006(3) -0.006(3)
C43 0.034(4) 0.033(5) 0.062(8) 0.003(5) -0.021(5) -0.011(3)
C42A 0.023(3) 0.031(3) 0.043(4) 0.003(2) -0.014(3) -0.010(2)
C43A 0.034(2) 0.034(3) 0.041(4) 0.003(3) -0.008(3) -0.014(2)
C44 0.0405(15) 0.0370(16) 0.0538(18) 0.0051(13) -0.0124(13) -0.0097(12)
C45 0.0303(13) 0.0459(17) 0.0446(16) 0.0059(13) -0.0161(12) -0.0087(12)
B1 0.0180(11) 0.0318(14) 0.0291(13) -0.0012(11) -0.0076(10) -0.0082(10)
C46 0.0200(10) 0.0246(12) 0.0433(14) -0.0049(10) -0.0107(10) -0.0055(9)
C47 0.0222(11) 0.0222(12) 0.0479(15) -0.0057(10) -0.0143(10) -0.0025(9)
C48 0.0384(14) 0.0250(13) 0.073(2) -0.0104(13) -0.0335(14) -0.0045(11)
C49 0.0253(13) 0.0366(16) 0.093(3) -0.0084(16) -0.0174(15) -0.0147(12)
C50 0.0334(14) 0.0430(17) 0.074(2) -0.0082(16) -0.0036(14) -0.0211(13)
C51 0.0281(12) 0.0381(15) 0.0538(18) -0.0050(13) -0.0030(12) -0.0165(11)
C52 0.0238(10) 0.0313(13) 0.0283(12) 0.0034(10) -0.0076(9) -0.0128(9)
C53 0.0248(11) 0.0390(14) 0.0297(12) -0.0019(11) -0.0065(9) -0.0113(10)
C54 0.0322(13) 0.0422(15) 0.0292(13) -0.0051(11) -0.0017(10) -0.0137(11)
C55 0.0432(15) 0.0477(16) 0.0263(12) -0.0042(12) -0.0087(11) -0.0214(13)
C56 0.0330(13) 0.0455(16) 0.0375(14) 0.0034(12) -0.0163(11) -0.0190(12)
C57 0.0236(11) 0.0382(14) 0.0343(13) -0.0001(11) -0.0082(10) -0.0122(10)
C58 0.0204(10) 0.0342(13) 0.0252(11) -0.0034(9) -0.0085(8) -0.0110(9)
C59 0.0231(11) 0.0486(16) 0.0373(14) -0.0009(12) -0.0101(10) -0.0131(11)
C60 0.0326(14) 0.075(2) 0.0365(15) -0.0015(15) -0.0016(12) -0.0309(15)
C61 0.0561(18) 0.064(2) 0.0318(14) 0.0130(14) -0.0138(13) -0.0386(16)
C62 0.0489(16) 0.0430(16) 0.0340(14) 0.0048(12) -0.0197(12) -0.0241(13)
C63 0.0288(12) 0.0354(14) 0.0304(12) -0.0006(10) -0.0111(10) -0.0145(10)
C64 0.0281(12) 0.0326(13) 0.0342(13) 0.0023(10) -0.0137(10) -0.0072(10)
C65 0.0294(12) 0.0260(13) 0.0424(15) -0.0018(11) -0.0185(11) 0.0035(10)
C66 0.0480(16) 0.0338(15) 0.0437(16) -0.0058(13) -0.0142(13) 0.0065(12)
C67 0.075(2) 0.0420(19) 0.0493(19) -0.0163(15) -0.0227(17) 0.0147(17)
C68 0.077(2) 0.0387(18) 0.083(3) -0.0293(18) -0.053(2) 0.0169(17)
C69 0.0490(18) 0.0321(16) 0.091(3) -0.0162(16) -0.0424(18) 0.0026(13)
C70 0.0352(14) 0.0329(15) 0.0590(19) -0.0046(13) -0.0226(13) -0.0026(11)
F1 0.0383(10) 0.0644(13) 0.136(2) -0.0101(13) -0.0325(12) -0.0300(9)
F2 0.0495(11) 0.0783(15) 0.0938(16) -0.0049(12) 0.0103(11) -0.0461(11)
F3 0.0530(10) 0.0713(13) 0.0444(10) 0.0029(9) -0.0020(8) -0.0398(10)
F4 0.0248(7) 0.0525(10) 0.0556(10) -0.0128(8) -0.0160(7) -0.0078(7)
F5 0.0444(9) 0.0689(12) 0.0549(11) -0.0084(9) -0.0280(8) -0.0195(9)
F6 0.0397(9) 0.0610(11) 0.0454(10) -0.0241(9) -0.0021(7) -0.0069(8)
F7 0.0248(7) 0.0527(10) 0.0465(9) -0.0175(8) -0.0109(6) -0.0029(7)
F8 0.0193(7) 0.0656(12) 0.0629(11) 0.0032(9) -0.0081(7) -0.0073(7)
F9 0.0274(7) 0.0322(8) 0.0520(10) 0.0018(7) -0.0110(7) -0.0039(6)
F10 0.0365(10) 0.1157(19) 0.0600(12) 0.0059(12) 0.0082(9) -0.0397(11)
F11 0.0868(15) 0.0992(17) 0.0489(11) 0.0285(11) -0.0128(11) -0.0644(14)
F12 0.0726(13) 0.0420(10) 0.0582(11) 0.0204(9) -0.0329(10) -0.0236(9)
F13 0.0561(11) 0.0710(13) 0.0370(9) -0.0172(9) -0.0135(8) -0.0236(9)
F14 0.0567(11) 0.0500(11) 0.0851(14) -0.0043(10) -0.0488(10) -0.0185(9)
F15 0.0377(8) 0.0363(8) 0.0408(9) -0.0046(7) -0.0228(7) -0.0073(6)

loop_
_atom_type_symbol
_atom_type_description
_atom_type_scat_dispersion_real
_atom_type_scat_dispersion_imag
_atom_type_scat_source
C C 0.0033 0.0016 'International Tables Vol C Tables 4.2.6.8 and 6.1.1.4'
H H 0.0000 0.0000 'International Tables Vol C Tables 4.2.6.8 and 6.1.1.4'
B B 0.0013 0.0007 'International Tables Vol C Tables 4.2.6.8 and 6.1.1.4'
N N 0.0061 0.0033 'International Tables Vol C Tables 4.2.6.8 and 6.1.1.4'
O O 0.0106 0.0060 'International Tables Vol C Tables 4.2.6.8 and 6.1.1.4'
F F 0.0171 0.0103 'International Tables Vol C Tables 4.2.6.8 and 6.1.1.4'
Zr Zr -2.9673 0.5597 'International Tables Vol C Tables 4.2.6.8 and 6.1.1.4'

loop_
_geom_angle_atom_site_label_1
_geom_angle_atom_site_label_2
_geom_angle_atom_site_label_3
_geom_angle
O1 Zr1 C35 95.87(10)
O1 Zr1 O2 166.71(6)
C35 Zr1 O2 90.68(10)
O1 Zr1 C28 92.08(8)
C35 Zr1 C28 124.97(9)
O2 Zr1 C28 93.62(8)
O1 Zr1 N1 78.74(6)
C35 Zr1 N1 114.39(8)
O2 Zr1 N1 88.03(7)
C28 Zr1 N1 120.56(7)
C1 O1 Zr1 142.60(14)
C15 N1 C16 112.30(18)
C15 N1 Zr1 123.60(14)
C16 N1 Zr1 124.02(14)
O1 C1 C6 117.41(19)
O1 C1 C2 122.36(19)
C6 C1 C2 120.2(2)
C3 C2 C1 116.37(19)
C3 C2 C7 121.9(2)
C1 C2 C7 121.7(2)
C2 C3 C4 125.2(2)
C5 C4 C3 116.5(2)
C5 C4 C11 123.6(2)
C3 C4 C11 119.8(2)
C4 C5 C6 121.2(2)
C1 C6 C5 120.4(2)
C1 C6 C15 122.4(2)
C5 C6 C15 117.01(19)
C9 C7 C2 111.8(2)
C9 C7 C10 107.12(19)
C2 C7 C10 110.54(19)
C9 C7 C8 107.7(2)
C2 C7 C8 108.64(18)
C10 C7 C8 111.0(2)
C4 C11 C12 112.1(2)
C4 C11 C13 108.9(2)
C12 C11 C13 107.4(2)
C4 C11 C14 110.2(2)
C12 C11 C14 108.0(2)
C13 C11 C14 110.2(3)
N1 C15 C6 129.5(2)
C21 C16 C17 122.6(2)
C21 C16 N1 119.52(19)
C17 C16 N1 117.8(2)
C18 C17 C16 117.0(2)
C18 C17 C22 120.6(2)
C16 C17 C22 122.4(2)
C19 C18 C17 121.2(2)
C20 C19 C18 120.7(2)
C19 C20 C21 120.9(3)
C16 C21 C20 117.6(2)
C16 C21 C25 122.8(2)
C20 C21 C25 119.6(2)
C17 C22 C24 110.6(2)
C17 C22 C23 111.9(2)
C24 C22 C23 111.3(2)
C21 C25 C27 111.0(2)
C21 C25 C26 111.8(2)
C27 C25 C26 110.7(2)
C29 C28 Zr1 102.96(13)
C34 C29 C30 117.0(2)
C34 C29 C28 120.9(2)
C30 C29 C28 122.1(2)
C31 C30 C29 120.7(2)
C32 C31 C30 121.0(3)
C31 C32 C33 119.3(2)
C34 C33 C32 119.9(3)
C33 C34 C29 122.0(2)
C36 C35 Zr1 83.95(14)
C37 C36 C41 116.9(3)
C37 C36 C35 120.7(3)
C41 C36 C35 121.5(3)
C38 C37 C36 121.2(3)
C39 C38 C37 119.9(3)
C40 C39 C38 119.9(3)
C41 C40 C39 120.3(3)
C40 C41 C36 121.7(3)
C42A O2 C45 101.9(3)
C42A O2 C42 25.0(3)
C45 O2 C42 111.7(4)
C42A O2 Zr1 131.6(3)
C45 O2 Zr1 126.48(15)
C42 O2 Zr1 116.5(4)
C43 C42 O2 98.7(8)
C42 C43 C44 103.1(8)
O2 C42A C43A 104.2(5)
C44 C43A C42A 103.0(5)
C43A C44 C45 106.7(3)
C43A C44 C43 23.4(4)
C45 C44 C43 97.7(5)
O2 C45 C44 105.7(2)
C46 B1 C52 112.23(19)
C46 B1 C58 113.9(2)
C52 B1 C58 101.61(18)
C46 B1 C64 101.83(19)
C52 B1 C64 111.8(2)
C58 B1 C64 115.91(19)
C47 C46 C51 113.5(2)
C47 C46 B1 124.3(2)
C51 C46 B1 120.8(2)
F15 C47 C46 120.3(2)
F15 C47 C48 115.9(2)
C46 C47 C48 123.8(3)
F14 C48 C49 120.8(2)
F14 C48 C47 119.8(3)
C49 C48 C47 119.4(3)
F1 C49 C50 120.6(3)
F1 C49 C48 119.7(3)
C50 C49 C48 119.8(2)
F2 C50 C49 120.6(3)
F2 C50 C51 120.2(3)
C49 C50 C51 119.2(3)
F3 C51 C50 115.1(3)
F3 C51 C46 120.6(2)
C50 C51 C46 124.2(3)
C57 C52 C53 112.1(2)
C57 C52 B1 121.9(2)
C53 C52 B1 125.8(2)
F7 C53 C54 114.6(2)
F7 C53 C52 120.8(2)
C54 C53 C52 124.6(2)
F6 C54 C55 119.2(2)
F6 C54 C53 120.9(2)
C55 C54 C53 119.8(2)
F13 C55 C56 121.4(2)
F13 C55 C54 120.2(3)
C56 C55 C54 118.4(2)
F5 C56 C55 119.4(2)
F5 C56 C57 120.4(2)
C55 C56 C57 120.2(2)
F4 C57 C56 115.5(2)
F4 C57 C52 119.8(2)
C56 C57 C52 124.8(2)
C63 C58 C59 112.0(2)
C63 C58 B1 121.1(2)
C59 C58 B1 126.4(2)
F8 C59 C58 120.9(2)
F8 C59 C60 115.2(2)
C58 C59 C60 124.0(3)
F10 C60 C61 120.1(3)
F10 C60 C59 119.1(3)
C61 C60 C59 120.7(3)
F11 C61 C60 120.7(3)
F11 C61 C62 120.9(3)
C60 C61 C62 118.3(3)
F12 C62 C61 119.6(3)
F12 C62 C63 121.1(3)
C61 C62 C63 119.3(3)
F9 C63 C62 114.8(2)
F9 C63 C58 119.5(2)
C62 C63 C58 125.6(2)
C65 C64 B1 114.8(2)
C66 C65 C70 117.3(3)
C66 C65 C64 122.0(3)
C70 C65 C64 120.7(3)
C65 C66 C67 121.3(3)
C68 C67 C66 120.4(4)
C69 C68 C67 119.5(3)
C68 C69 C70 120.1(3)
C69 C70 C65 121.4(3)

loop_
_geom_bond_atom_site_label_1
_geom_bond_atom_site_label_2
_geom_bond_distance
Zr1 O1 1.9655(17)
Zr1 C35 2.252(3)
Zr1 O2 2.2529(19)
Zr1 C28 2.280(2)
Zr1 N1 2.3010(18)
O1 C1 1.349(3)
N1 C15 1.299(3)
N1 C16 1.461(3)
C1 C6 1.403(3)
C1 C2 1.410(3)
C2 C3 1.384(3)
C2 C7 1.535(3)
C3 C4 1.413(3)
C4 C5 1.373(3)
C4 C11 1.524(4)
C5 C6 1.407(3)
C6 C15 1.442(3)
C7 C9 1.533(4)
C7 C10 1.541(3)
C7 C8 1.542(3)
C11 C12 1.535(3)
C11 C13 1.536(4)
C11 C14 1.547(4)
C16 C21 1.398(3)
C16 C17 1.410(3)
C17 C18 1.399(3)
C17 C22 1.520(4)
C18 C19 1.379(4)
C19 C20 1.377(4)
C20 C21 1.401(3)
C21 C25 1.519(3)
C22 C24 1.532(4)
C22 C23 1.538(4)
C25 C27 1.525(4)
C25 C26 1.532(4)
C28 C29 1.483(3)
C29 C34 1.399(3)
C29 C30 1.406(3)
C30 C31 1.388(4)
C31 C32 1.379(4)
C32 C33 1.386(4)
C33 C34 1.384(4)
C35 C36 1.469(4)
C36 C37 1.406(4)
C36 C41 1.408(4)
C37 C38 1.398(4)
C38 C39 1.383(5)
C39 C40 1.381(5)
C40 C41 1.379(4)
O2 C42A 1.475(5)
O2 C45 1.475(3)
O2 C42 1.545(8)
C42 C43 1.496(16)
C43 C44 1.653(11)
C42A C43A 1.504(11)
C43A C44 1.484(7)
C44 C45 1.510(4)
B1 C46 1.651(3)
B1 C52 1.663(4)
B1 C58 1.666(4)
B1 C64 1.668(4)
C46 C47 1.380(4)
C46 C51 1.403(4)
C47 F15 1.350(3)
C47 C48 1.398(3)
C48 F14 1.348(3)
C48 C49 1.374(5)
C49 F1 1.353(3)
C49 C50 1.363(5)
C50 F2 1.348(4)
C50 C51 1.387(4)
C51 F3 1.347(4)
C52 C57 1.392(3)
C52 C53 1.398(3)
C53 F7 1.351(3)
C53 C54 1.385(4)
C54 F6 1.343(3)
C54 C55 1.370(4)
C55 F13 1.348(3)
C55 C56 1.364(4)
C56 F5 1.351(3)
C56 C57 1.380(4)
C57 F4 1.350(3)
C58 C63 1.391(4)
C58 C59 1.392(3)
C59 F8 1.354(3)
C59 C60 1.392(4)
C60 F10 1.352(3)
C60 C61 1.360(5)
C61 F11 1.339(3)
C61 C62 1.372(4)
C62 F12 1.348(3)
C62 C63 1.382(4)
C63 F9 1.348(3)
C64 C65 1.507(4)
C65 C66 1.387(4)
C65 C70 1.402(4)
C66 C67 1.389(4)
C67 C68 1.378(6)
C68 C69 1.377(6)
C69 C70 1.388(4)

loop_
_platon_squeeze_void_nr
_platon_squeeze_void_average_x
_platon_squeeze_void_average_y
_platon_squeeze_void_average_z
_platon_squeeze_void_volume
_platon_squeeze_void_count_electrons
_platon_squeeze_void_content
1 -0.022 0.000 0.000 232 53 ' '
2 0.460 0.527 0.128 16 1 ' '
3 0.539 0.473 0.873 16 1 ' '
